data_7032445
loop_
_publ_author_name
'Palmer, Joshua H.'
'Parkin, Gerard'

_publ_section_title
;
 Synthesis and structural characterization of
 tris(2-mercapto-1-methylbenzimidazolyl)hydroborato cadmium halide
 complexes, {[Tm(MeBenz)]Cd(\m-Cl)}2 and [Tm(MeBenz)]CdI: a rare example
 of cadmium in a trigonal bipyramidal sulfur-rich coordination
 environment.
;
_journal_issue 37
_journal_name_full 'Dalton transactions (Cambridge, England : 2003)'
_journal_page_first 13874
_journal_page_last 13882
_journal_paper_doi 10.1039/c4dt01820f
_journal_volume 43
_journal_year 2014
_chemical_formula_sum 'C54 H50 B2 Cd2 Cl20 N12 S6'
_chemical_formula_weight 2014.84
_chemical_name_systematic
; 
 ? 
;
_space_group_crystal_system triclinic
_space_group_IT_number 2
_space_group_name_Hall '-P 1'
_space_group_name_H-M_alt 'P -1'
_symmetry_space_group_name_Hall '-P 1'
_symmetry_space_group_name_H-M 'P -1'
_atom_sites_solution_hydrogens mixed
_audit_creation_method SHELXL-2013
_cell_angle_alpha 104.902(4)
_cell_angle_beta 94.113(4)
_cell_angle_gamma 104.429(4)
_cell_formula_units_Z 3
_cell_length_a 12.773(3)
_cell_length_b 20.555(5)
_cell_length_c 24.286(6)
_cell_measurement_reflns_used 9922
_cell_measurement_temperature 130(2)
_cell_measurement_theta_max 32.29
_cell_measurement_theta_min 2.30
_cell_volume 5904(2)
_computing_cell_refinement 'Bruker SAINT'
_computing_data_collection 'Bruker APEX2'
_computing_data_reduction 'Bruker SAINT'
_computing_molecular_graphics 'Bruker SHELXTL'
_computing_publication_material 'Bruker SHELXTL'
_computing_structure_refinement 'SHELXL-2013 (Sheldrick, 2013)'
_computing_structure_solution 'SHELXS-97 (Sheldrick 2008)'
_diffrn_ambient_temperature 130(2)
_diffrn_measured_fraction_theta_full 0.999
_diffrn_measured_fraction_theta_max 0.999
_diffrn_measurement_device_type 'Bruker APEX-II CCD'
_diffrn_measurement_method '\f and \w scans'
_diffrn_radiation_type MoK\a
_diffrn_radiation_wavelength 0.71073
_diffrn_reflns_av_R_equivalents 0.0395
_diffrn_reflns_av_unetI/netI 0.0416
_diffrn_reflns_Laue_measured_fraction_full 0.999
_diffrn_reflns_Laue_measured_fraction_max 0.999
_diffrn_reflns_limit_h_max 15
_diffrn_reflns_limit_h_min -15
_diffrn_reflns_limit_k_max 25
_diffrn_reflns_limit_k_min -25
_diffrn_reflns_limit_l_max 30
_diffrn_reflns_limit_l_min -30
_diffrn_reflns_number 70908
_diffrn_reflns_point_group_measured_fraction_full 0.999
_diffrn_reflns_point_group_measured_fraction_max 0.999
_diffrn_reflns_theta_full 25.242
_diffrn_reflns_theta_max 26.372
_diffrn_reflns_theta_min 1.562
_exptl_absorpt_coefficient_mu 1.423
_exptl_absorpt_correction_T_max 0.7464
_exptl_absorpt_correction_T_min 0.5323
_exptl_absorpt_correction_type empirical
_exptl_absorpt_process_details sadabs
_exptl_crystal_colour colourless
_exptl_crystal_density_diffrn 1.700
_exptl_crystal_description rod
_exptl_crystal_F_000 3000
_exptl_crystal_size_max 1.080
_exptl_crystal_size_mid 0.170
_exptl_crystal_size_min 0.140
_refine_diff_density_max 5.971
_refine_diff_density_min -1.987
_refine_diff_density_rms 0.222
_refine_ls_extinction_method none
_refine_ls_goodness_of_fit_ref 1.122
_refine_ls_hydrogen_treatment mixed
_refine_ls_matrix_type full
_refine_ls_number_parameters 1315
_refine_ls_number_reflns 24139
_refine_ls_number_restraints 540
_refine_ls_restrained_S_all 1.118
_refine_ls_R_factor_all 0.0974
_refine_ls_R_factor_gt 0.0833
_refine_ls_shift/su_max 0.001
_refine_ls_shift/su_mean 0.000
_refine_ls_structure_factor_coef Fsqd
_refine_ls_weighting_details 'w=1/[\s^2^(Fo^2^)+(0.0863P)^2^+83.0000P] where P=(Fo^2^+2Fc^2^)/3'
_refine_ls_weighting_scheme calc
_refine_ls_wR_factor_gt 0.2156
_refine_ls_wR_factor_ref 0.2266
_reflns_Friedel_coverage 0.000
_reflns_number_gt 19891
_reflns_number_total 24139
_reflns_threshold_expression 'I > 2\s(I)'
_cod_duplicate_entry 7031943
_cod_data_source_file c4dt01820f2.cif
_cod_data_source_block tmcdclsolv
_cod_original_cell_volume 5904(3)
_cod_database_code 7032445
_shelx_space_group_comment
; 
The symmetry employed for this shelxl refinement is uniquely defined 
by the following loop, which should always be used as a source of 
symmetry information in preference to the above space-group names. 
They are only intended as comments. 
;
_shelx_estimated_absorpt_t_min 0.309
_shelx_estimated_absorpt_t_max 0.826
_shelxl_version_number 2013-4

loop_
_space_group_symop_operation_xyz
'x, y, z'
'-x, -y, -z'

loop_
_atom_site_label
_atom_site_type_symbol
_atom_site_fract_x
_atom_site_fract_y
_atom_site_fract_z
_atom_site_U_iso_or_equiv
_atom_site_adp_type
_atom_site_occupancy
_atom_site_site_symmetry_order
_atom_site_calc_flag
_atom_site_refinement_flags_posn
_atom_site_refinement_flags_adp
Cl11_1 Cl 0.1429(3) 0.4249(2) 0.69077(13) 0.0896(13) Uani 1 1 d D U
Cl12_1 Cl 0.1027(2) 0.39222(14) 0.79804(15) 0.0610(8) Uani 1 1 d D U
Cl13_1 Cl 0.04240(19) 0.50946(12) 0.77312(13) 0.0486(6) Uani 1 1 d D U
C100_1 C 0.1356(8) 0.4592(5) 0.7638(4) 0.044(2) Uani 1 1 d D U
H10A_1 H 0.2094 0.4908 0.7826 0.053 Uiso 1 1 calc R U
Cl11_2 Cl -0.8545(3) 0.7428(2) 1.36418(12) 0.0736(10) Uani 1 1 d D U
Cl12_2 Cl -0.9051(3) 0.71127(17) 1.47025(16) 0.0685(9) Uani 1 1 d D U
Cl13_2 Cl -0.9668(2) 0.82594(14) 1.44061(14) 0.0551(7) Uani 1 1 d D U
C100_2 C -0.8702(8) 0.7776(5) 1.4355(4) 0.046(2) Uani 1 1 d D U
H10A_2 H -0.7982 0.8104 1.4560 0.055 Uiso 1 1 calc R U
Cl11_3 Cl -0.0433(3) 0.9465(2) 0.90597(16) 0.0766(10) Uani 1 1 d D U
Cl12_3 Cl -0.0802(3) 0.85324(17) 0.97980(18) 0.0872(13) Uani 1 1 d D U
Cl13_3 Cl 0.1382(2) 0.92565(13) 0.97098(11) 0.0448(6) Uani 1 1 d D U
C100_3 C 0.0047(7) 0.8861(5) 0.9322(4) 0.052(2) Uani 1 1 d D U
H10A_3 H 0.0067 0.8460 0.8991 0.062 Uiso 1 1 calc R U
Cl11_4 Cl 0.3209(3) 0.19429(19) 0.64995(17) 0.0765(10) Uani 1 1 d D U
Cl12_4 Cl 0.1698(2) 0.24835(14) 0.72019(15) 0.0610(8) Uani 1 1 d D U
Cl13_4 Cl 0.2275(2) 0.12446(16) 0.73360(13) 0.0560(7) Uani 1 1 d D U
C100_4 C 0.2061(7) 0.1724(4) 0.6846(4) 0.043(2) Uani 1 1 d D U
H10A_4 H 0.1435 0.1420 0.6543 0.051 Uiso 1 1 calc R U
Cl11_5 Cl -0.1598(2) 0.44081(14) 0.62217(17) 0.0652(9) Uani 1 1 d D U
Cl12_5 Cl -0.2214(2) 0.55740(18) 0.59650(14) 0.0614(8) Uani 1 1 d D U
Cl13_5 Cl -0.3150(2) 0.49902(16) 0.68579(14) 0.0577(7) Uani 1 1 d D U
C100_5 C -0.1977(7) 0.5176(4) 0.6509(4) 0.042(2) Uani 1 1 d D U
H10A_5 H -0.1360 0.5511 0.6803 0.050 Uiso 1 1 calc R U
Cl11_6 Cl -0.6765(2) 0.85920(14) 1.04601(13) 0.0502(6) Uani 1 1 d D U
Cl12_6 Cl -0.84558(18) 0.89087(11) 1.11322(11) 0.0398(5) Uani 1 1 d D U
Cl13_6 Cl -0.79618(19) 0.75817(11) 1.09835(11) 0.0398(5) Uani 1 1 d D U
C100_6 C -0.8034(6) 0.8241(4) 1.0649(4) 0.0318(17) Uani 1 1 d D U
H10A_6 H -0.8586 0.8032 1.0293 0.038 Uiso 1 1 calc R U
Cl11_7 Cl 0.7500(3) -0.07847(16) 0.07081(17) 0.0721(10) Uani 1 1 d D U
Cl12_7 Cl 0.5853(2) -0.0086(2) 0.05701(11) 0.0622(8) Uani 1 1 d D U
Cl13_7 Cl 0.63494(19) -0.03476(12) 0.16722(9) 0.0365(5) Uani 1 1 d D U
C100_7 C 0.6882(6) -0.0159(4) 0.1062(3) 0.0330(17) Uani 1 1 d D U
H10A_7 H 0.7451 0.0303 0.1196 0.040 Uiso 1 1 calc R U
Cl11_8 Cl -0.5864(3) 0.68540(15) 1.29010(11) 0.0561(7) Uani 1 1 d D U
Cl12_8 Cl -0.8147(2) 0.64901(19) 1.24323(13) 0.0696(10) Uani 1 1 d D U
Cl13_8 Cl -0.65024(18) 0.67033(11) 1.16986(9) 0.0331(4) Uani 1 1 d D U
C100_8 C -0.6845(6) 0.6408(5) 1.2300(3) 0.0355(19) Uani 1 1 d D U
H10A_8 H -0.6877 0.5900 1.2204 0.043 Uiso 1 1 calc R U
Cl11_9 Cl 0.1979(3) 0.3345(3) 0.56838(17) 0.1039(16) Uani 1 1 d D U
Cl12_9 Cl 0.4295(3) 0.37579(18) 0.61066(12) 0.0730(10) Uani 1 1 d D U
Cl13_9 Cl 0.3553(2) 0.35787(18) 0.49169(12) 0.0586(7) Uani 1 1 d D U
C100_9 C 0.3265(7) 0.3281(6) 0.5519(3) 0.053(3) Uani 1 1 d D U
H10A_9 H 0.3258 0.2776 0.5424 0.063 Uiso 1 1 calc R U
B1 B 0.3389(6) 0.0900(4) 0.3695(3) 0.0129(14) Uani 1 1 d . .
H1 H 0.413(6) 0.114(4) 0.352(3) 0.015 Uiso 1 1 d . U
B2 B -0.3462(6) 0.5672(4) 0.9613(3) 0.0104(13) Uani 1 1 d . .
H2 H -0.416(6) 0.538(4) 0.969(3) 0.013 Uiso 1 1 d . U
B3 B 0.3472(6) 0.7798(4) 0.7222(3) 0.0103(13) Uani 1 1 d . .
H3 H 0.418(6) 0.803(4) 0.706(3) 0.012 Uiso 1 1 d . U
Cd1 Cd 0.10359(4) 0.01467(3) 0.44398(2) 0.01794(13) Uani 1 1 d . .
Cd2 Cd -0.10136(4) 0.66193(3) 0.90429(2) 0.01945(13) Uani 1 1 d . .
Cd3 Cd 0.10705(4) 0.70033(3) 0.79146(2) 0.01798(13) Uani 1 1 d . .
Cl1 Cl -0.09703(13) -0.04259(10) 0.43953(7) 0.0199(3) Uani 1 1 d . .
Cl2 Cl 0.09316(13) 0.72911(9) 0.91194(8) 0.0211(4) Uani 1 1 d . .
Cl3 Cl -0.09115(13) 0.64179(9) 0.78413(8) 0.0215(4) Uani 1 1 d . .
N11 N 0.2965(4) 0.0139(3) 0.3316(2) 0.0128(11) Uani 1 1 d . .
N12 N 0.2009(5) -0.0929(3) 0.2821(3) 0.0198(12) Uani 1 1 d . .
N21 N 0.2553(4) 0.1328(3) 0.3665(2) 0.0131(11) Uani 1 1 d . .
N22 N 0.1447(5) 0.2014(3) 0.3835(3) 0.0167(12) Uani 1 1 d . .
N31 N 0.3827(4) 0.0960(3) 0.4332(2) 0.0134(11) Uani 1 1 d . .
N32 N 0.4281(5) 0.0802(3) 0.5175(3) 0.0201(13) Uani 1 1 d . .
N41 N -0.3062(5) 0.6395(3) 1.0067(2) 0.0161(12) Uani 1 1 d . .
N42 N -0.2153(5) 0.7326(3) 1.0756(3) 0.0220(13) Uani 1 1 d . .
N51 N -0.2619(4) 0.5244(3) 0.9610(2) 0.0131(11) Uani 1 1 d . .
N52 N -0.1439(4) 0.4626(3) 0.9404(2) 0.0127(11) Uani 1 1 d . .
N61 N -0.3827(4) 0.5724(3) 0.9002(2) 0.0127(11) Uani 1 1 d . .
N62 N -0.4197(5) 0.6042(3) 0.8222(3) 0.0183(12) Uani 1 1 d . .
N71 N 0.3049(4) 0.7033(3) 0.6817(2) 0.0147(11) Uani 1 1 d . .
N72 N 0.2096(5) 0.6002(4) 0.6242(3) 0.0318(16) Uani 1 1 d . .
N81 N 0.2636(4) 0.8220(3) 0.7183(2) 0.0126(11) Uani 1 1 d . .
N82 N 0.1502(4) 0.8882(3) 0.7322(3) 0.0148(11) Uani 1 1 d . .
N91 N 0.3884(4) 0.7827(3) 0.7848(2) 0.0096(10) Uani 1 1 d . .
N92 N 0.4363(5) 0.7621(3) 0.8667(3) 0.0181(12) Uani 1 1 d . .
S11 S 0.07231(14) -0.01487(10) 0.32994(8) 0.0193(4) Uani 1 1 d . .
S12 S 0.17962(15) 0.14842(10) 0.47188(7) 0.0193(4) Uani 1 1 d . .
S13 S 0.27298(14) -0.03266(10) 0.44644(8) 0.0200(4) Uani 1 1 d . .
S21 S -0.08151(14) 0.66771(10) 1.01591(8) 0.0214(4) Uani 1 1 d . .
S22 S -0.17242(13) 0.52986(9) 0.86086(7) 0.0149(3) Uani 1 1 d . .
S23 S -0.27066(14) 0.70748(9) 0.90340(9) 0.0206(4) Uani 1 1 d . .
S31 S 0.08088(14) 0.67477(10) 0.67696(8) 0.0222(4) Uani 1 1 d . .
S32 S 0.17826(14) 0.83389(9) 0.82081(7) 0.0167(3) Uani 1 1 d . .
S33 S 0.27507(13) 0.65451(9) 0.79634(8) 0.0172(3) Uani 1 1 d . .
C11 C 0.1939(5) -0.0300(4) 0.3145(3) 0.0155(13) Uani 1 1 d . .
C12 C 0.3700(6) -0.0231(4) 0.3096(3) 0.0168(14) Uani 1 1 d . .
C13 C 0.3097(6) -0.0909(4) 0.2783(3) 0.0204(15) Uani 1 1 d . .
C14 C 0.3590(7) -0.1416(4) 0.2517(3) 0.0272(17) Uani 1 1 d . .
H14A H 0.3176 -0.1875 0.2301 0.033 Uiso 1 1 calc R U
C15 C 0.4722(7) -0.1212(4) 0.2587(4) 0.0297(18) Uani 1 1 d . .
H15A H 0.5093 -0.1545 0.2421 0.036 Uiso 1 1 calc R U
C16 C 0.5337(6) -0.0533(4) 0.2892(3) 0.0202(15) Uani 1 1 d . .
H16A H 0.6110 -0.0410 0.2917 0.024 Uiso 1 1 calc R U
C17 C 0.4831(6) -0.0031(4) 0.3161(3) 0.0158(13) Uani 1 1 d . .
H17A H 0.5245 0.0428 0.3379 0.019 Uiso 1 1 calc R U
C18 C 0.1073(7) -0.1541(5) 0.2556(4) 0.035(2) Uani 1 1 d . .
H18A H 0.0452 -0.1386 0.2433 0.052 Uiso 1 1 calc R U
H18B H 0.0872 -0.1801 0.2836 0.052 Uiso 1 1 calc R U
H18C H 0.1269 -0.1845 0.2221 0.052 Uiso 1 1 calc R U
C21 C 0.1949(5) 0.1603(4) 0.4049(3) 0.0141(13) Uani 1 1 d . .
C22 C 0.2405(5) 0.1555(3) 0.3177(3) 0.0126(12) Uani 1 1 d . .
C23 C 0.1716(5) 0.1995(4) 0.3281(3) 0.0155(13) Uani 1 1 d . .
C24 C 0.1432(6) 0.2314(4) 0.2876(3) 0.0220(15) Uani 1 1 d . .
H24A H 0.0977 0.2619 0.2951 0.026 Uiso 1 1 calc R U
C25 C 0.1839(6) 0.2169(4) 0.2360(3) 0.0233(16) Uani 1 1 d . .
H25A H 0.1664 0.2382 0.2075 0.028 Uiso 1 1 calc R U
C26 C 0.2502(6) 0.1716(4) 0.2249(3) 0.0229(15) Uani 1 1 d . .
H26A H 0.2756 0.1619 0.1887 0.028 Uiso 1 1 calc R U
C27 C 0.2797(6) 0.1405(4) 0.2656(3) 0.0181(14) Uani 1 1 d . .
H27A H 0.3252 0.1100 0.2580 0.022 Uiso 1 1 calc R U
C28 C 0.0714(6) 0.2390(4) 0.4111(3) 0.0244(16) Uani 1 1 d . .
H28A H 0.0462 0.2204 0.4427 0.037 Uiso 1 1 calc R U
H28B H 0.0084 0.2329 0.3829 0.037 Uiso 1 1 calc R U
H28C H 0.1100 0.2889 0.4264 0.037 Uiso 1 1 calc R U
C31 C 0.3635(5) 0.0499(4) 0.4650(3) 0.0162(14) Uani 1 1 d . .
C32 C 0.4879(6) 0.1480(4) 0.5205(3) 0.0202(15) Uani 1 1 d . .
C33 C 0.4579(5) 0.1578(4) 0.4671(3) 0.0160(13) Uani 1 1 d . .
C34 C 0.5012(6) 0.2230(4) 0.4574(3) 0.0200(14) Uani 1 1 d . .
H34A H 0.4801 0.2313 0.4221 0.024 Uiso 1 1 calc R U
C35 C 0.5752(7) 0.2746(4) 0.5004(4) 0.0296(18) Uani 1 1 d . .
H35A H 0.6059 0.3188 0.4943 0.036 Uiso 1 1 calc R U
C36 C 0.6061(7) 0.2628(5) 0.5533(4) 0.0314(18) Uani 1 1 d . .
H36A H 0.6579 0.2992 0.5820 0.038 Uiso 1 1 calc R U
C37 C 0.5624(7) 0.1993(5) 0.5640(3) 0.0282(17) Uani 1 1 d . .
H37A H 0.5824 0.1914 0.5996 0.034 Uiso 1 1 calc R U
C38 C 0.4298(7) 0.0479(5) 0.5646(3) 0.0285(18) Uani 1 1 d . .
H38A H 0.4158 -0.0028 0.5487 0.043 Uiso 1 1 calc R U
H38B H 0.3731 0.0577 0.5881 0.043 Uiso 1 1 calc R U
H38C H 0.5015 0.0673 0.5887 0.043 Uiso 1 1 calc R U
C41 C -0.2053(6) 0.6784(4) 1.0326(3) 0.0203(15) Uani 1 1 d . .
C42 C -0.3821(6) 0.6719(4) 1.0328(3) 0.0166(14) Uani 1 1 d . .
C43 C -0.3247(6) 0.7300(4) 1.0770(3) 0.0224(15) Uani 1 1 d . .
C44 C -0.3767(7) 0.7744(4) 1.1105(4) 0.0295(18) Uani 1 1 d . .
H44A H -0.3373 0.8138 1.1414 0.035 Uiso 1 1 calc R U
C45 C -0.4896(7) 0.7578(4) 1.0962(4) 0.0310(18) Uani 1 1 d . .
H45A H -0.5280 0.7873 1.1176 0.037 Uiso 1 1 calc R U
C46 C -0.5476(6) 0.6997(4) 1.0520(3) 0.0246(16) Uani 1 1 d . .
H46A H -0.6247 0.6902 1.0439 0.029 Uiso 1 1 calc R U
C47 C -0.4948(6) 0.6549(4) 1.0190(3) 0.0169(14) Uani 1 1 d . .
H47A H -0.5341 0.6148 0.9886 0.020 Uiso 1 1 calc R U
C48 C -0.1254(7) 0.7854(5) 1.1165(4) 0.036(2) Uani 1 1 d . .
H48A H -0.0624 0.7665 1.1191 0.055 Uiso 1 1 calc R U
H48B H -0.1486 0.7975 1.1545 0.055 Uiso 1 1 calc R U
H48C H -0.1049 0.8274 1.1033 0.055 Uiso 1 1 calc R U
C51 C -0.1944(5) 0.5059(3) 0.9229(3) 0.0108(12) Uani 1 1 d . .
C52 C -0.2510(5) 0.4933(3) 1.0053(3) 0.0138(13) Uani 1 1 d . .
C53 C -0.1784(5) 0.4528(3) 0.9916(3) 0.0128(12) Uani 1 1 d . .
C54 C -0.1518(6) 0.4130(4) 1.0263(3) 0.0190(14) Uani 1 1 d . .
H54A H -0.1030 0.3851 1.0167 0.023 Uiso 1 1 calc R U
C55 C -0.2015(6) 0.4167(4) 1.0763(3) 0.0235(16) Uani 1 1 d . .
H55A H -0.1865 0.3902 1.1012 0.028 Uiso 1 1 calc R U
C56 C -0.2727(6) 0.4585(4) 1.0903(3) 0.0228(15) Uani 1 1 d . .
H56A H -0.3044 0.4600 1.1247 0.027 Uiso 1 1 calc R U
C57 C -0.2979(6) 0.4975(4) 1.0555(3) 0.0189(14) Uani 1 1 d . .
H57A H -0.3455 0.5261 1.0655 0.023 Uiso 1 1 calc R U
C58 C -0.0645(5) 0.4315(4) 0.9109(3) 0.0169(14) Uani 1 1 d . .
H58A H -0.0322 0.4594 0.8861 0.025 Uiso 1 1 calc R U
H58B H -0.1013 0.3835 0.8874 0.025 Uiso 1 1 calc R U
H58C H -0.0069 0.4308 0.9394 0.025 Uiso 1 1 calc R U
C61 C -0.3599(5) 0.6254(4) 0.8757(3) 0.0148(13) Uani 1 1 d . .
C62 C -0.4578(5) 0.5149(3) 0.8608(3) 0.0132(13) Uani 1 1 d . .
C63 C -0.4821(5) 0.5350(4) 0.8116(3) 0.0154(13) Uani 1 1 d . .
C64 C -0.5544(6) 0.4895(5) 0.7636(3) 0.0273(17) Uani 1 1 d . .
H64A H -0.5702 0.5035 0.7303 0.033 Uiso 1 1 calc R U
C65 C -0.6024(7) 0.4220(5) 0.7673(4) 0.0317(19) Uani 1 1 d . .
H65A H -0.6527 0.3891 0.7358 0.038 Uiso 1 1 calc R U
C66 C -0.5777(6) 0.4020(4) 0.8165(4) 0.0267(17) Uani 1 1 d . .
H66A H -0.6116 0.3556 0.8174 0.032 Uiso 1 1 calc R U
C67 C -0.5053(6) 0.4475(4) 0.8637(3) 0.0176(14) Uani 1 1 d . .
H67A H -0.4888 0.4333 0.8968 0.021 Uiso 1 1 calc R U
C68 C -0.4164(7) 0.6454(5) 0.7816(4) 0.0300(19) Uani 1 1 d . .
H68A H -0.3872 0.6953 0.8023 0.045 Uiso 1 1 calc R U
H68B H -0.4905 0.6369 0.7620 0.045 Uiso 1 1 calc R U
H68C H -0.3695 0.6320 0.7531 0.045 Uiso 1 1 calc R U
C71 C 0.2021(6) 0.6606(4) 0.6611(3) 0.0203(14) Uani 1 1 d . .
C72 C 0.3800(6) 0.6681(4) 0.6575(3) 0.0178(14) Uani 1 1 d . .
C73 C 0.3197(7) 0.6034(5) 0.6218(4) 0.0311(18) Uani 1 1 d . .
C74 C 0.3685(8) 0.5545(6) 0.5919(5) 0.048(3) Uani 1 1 d . .
H74A H 0.3270 0.5099 0.5676 0.057 Uiso 1 1 calc R U
C75 C 0.4832(8) 0.5751(5) 0.6000(5) 0.043(2) Uani 1 1 d . .
H75A H 0.5206 0.5435 0.5804 0.052 Uiso 1 1 calc R U
C76 C 0.5440(7) 0.6402(5) 0.6358(4) 0.0285(17) Uani 1 1 d . .
H76A H 0.6215 0.6519 0.6397 0.034 Uiso 1 1 calc R U
C77 C 0.4941(6) 0.6889(4) 0.6661(3) 0.0200(14) Uani 1 1 d . .
H77A H 0.5352 0.7332 0.6909 0.024 Uiso 1 1 calc R U
C78 C 0.1168(8) 0.5412(6) 0.5929(5) 0.053(3) Uani 1 1 d . .
H78A H 0.0558 0.5588 0.5826 0.080 Uiso 1 1 calc R U
H78B H 0.0946 0.5104 0.6173 0.080 Uiso 1 1 calc R U
H78C H 0.1379 0.5149 0.5578 0.080 Uiso 1 1 calc R U
C81 C 0.1993(5) 0.8478(3) 0.7553(3) 0.0104(12) Uani 1 1 d . .
C82 C 0.2534(5) 0.8464(3) 0.6700(3) 0.0127(12) Uani 1 1 d . .
C83 C 0.1832(5) 0.8889(3) 0.6792(3) 0.0129(12) Uani 1 1 d . .
C84 C 0.1584(6) 0.9230(4) 0.6391(3) 0.0201(15) Uani 1 1 d . .
H84A H 0.1116 0.9527 0.6458 0.024 Uiso 1 1 calc R U
C85 C 0.2057(7) 0.9113(4) 0.5889(3) 0.0271(17) Uani 1 1 d . .
H85A H 0.1899 0.9327 0.5602 0.033 Uiso 1 1 calc R U
C86 C 0.2765(6) 0.8684(4) 0.5800(3) 0.0250(16) Uani 1 1 d . .
H86A H 0.3094 0.8626 0.5459 0.030 Uiso 1 1 calc R U
C87 C 0.2997(6) 0.8342(4) 0.6195(3) 0.0209(15) Uani 1 1 d . .
H87A H 0.3453 0.8037 0.6125 0.025 Uiso 1 1 calc R U
C88 C 0.0763(6) 0.9270(4) 0.7593(3) 0.0199(14) Uani 1 1 d . .
H88A H 0.0427 0.9051 0.7875 0.030 Uiso 1 1 calc R U
H88B H 0.0191 0.9260 0.7297 0.030 Uiso 1 1 calc R U
H88C H 0.1176 0.9756 0.7787 0.030 Uiso 1 1 calc R U
C91 C 0.3680(5) 0.7354(3) 0.8154(3) 0.0109(12) Uani 1 1 d . .
C92 C 0.4696(5) 0.8420(4) 0.8186(3) 0.0142(13) Uani 1 1 d . .
C93 C 0.5009(6) 0.8283(4) 0.8698(3) 0.0197(14) Uani 1 1 d . .
C94 C 0.5848(6) 0.8765(5) 0.9123(3) 0.0300(18) Uani 1 1 d . .
H94A H 0.6065 0.8669 0.9469 0.036 Uiso 1 1 calc R U
C95 C 0.6333(7) 0.9381(5) 0.9009(4) 0.034(2) Uani 1 1 d . .
H95A H 0.6918 0.9716 0.9279 0.041 Uiso 1 1 calc R U
C96 C 0.5992(6) 0.9528(4) 0.8509(4) 0.0284(18) Uani 1 1 d . .
H96A H 0.6338 0.9968 0.8455 0.034 Uiso 1 1 calc R U
C97 C 0.5158(6) 0.9053(4) 0.8082(3) 0.0189(14) Uani 1 1 d . .
H97A H 0.4926 0.9159 0.7743 0.023 Uiso 1 1 calc R U
C98 C 0.4369(6) 0.7297(5) 0.9136(3) 0.0275(17) Uani 1 1 d . .
H98A H 0.4312 0.6798 0.8978 0.041 Uiso 1 1 calc R U
H98B H 0.3747 0.7348 0.9340 0.041 Uiso 1 1 calc R U
H98C H 0.5051 0.7527 0.9403 0.041 Uiso 1 1 calc R U

loop_
_atom_site_aniso_label
_atom_site_aniso_U_11
_atom_site_aniso_U_22
_atom_site_aniso_U_33
_atom_site_aniso_U_23
_atom_site_aniso_U_13
_atom_site_aniso_U_12
Cl11_1 0.105(3) 0.133(3) 0.0359(15) -0.0099(18) 0.0079(16) 0.079(3)
Cl12_1 0.0541(16) 0.0391(14) 0.088(2) 0.0037(14) 0.0310(15) 0.0184(12)
Cl13_1 0.0329(11) 0.0315(12) 0.0717(18) -0.0033(11) 0.0164(11) 0.0075(9)
C100_1 0.038(5) 0.051(5) 0.036(4) -0.008(4) 0.011(4) 0.016(4)
Cl11_2 0.084(2) 0.110(3) 0.0344(14) -0.0006(15) 0.0095(14) 0.062(2)
Cl12_2 0.073(2) 0.0599(18) 0.088(2) 0.0258(17) 0.0359(18) 0.0347(16)
Cl13_2 0.0444(14) 0.0442(14) 0.078(2) 0.0076(13) 0.0225(13) 0.0214(11)
C100_2 0.047(5) 0.050(5) 0.039(5) 0.000(4) 0.013(4) 0.021(4)
Cl11_3 0.076(2) 0.088(2) 0.069(2) 0.0071(18) 0.0000(17) 0.047(2)
Cl12_3 0.077(2) 0.0525(18) 0.109(3) -0.0024(18) 0.063(2) -0.0102(16)
Cl13_3 0.0473(13) 0.0459(13) 0.0391(13) 0.0147(11) 0.0086(10) 0.0057(11)
C100_3 0.034(4) 0.057(6) 0.063(6) 0.012(5) 0.020(4) 0.012(4)
Cl11_4 0.0472(16) 0.077(2) 0.091(2) 0.0012(19) 0.0306(16) 0.0095(15)
Cl12_4 0.0421(14) 0.0354(13) 0.091(2) -0.0083(13) 0.0157(14) 0.0104(11)
Cl13_4 0.0421(14) 0.0605(17) 0.0580(16) -0.0034(13) -0.0021(12) 0.0245(12)
C100_4 0.028(4) 0.038(4) 0.047(5) -0.012(4) 0.002(4) 0.008(3)
Cl11_5 0.0449(15) 0.0365(14) 0.110(3) 0.0102(15) 0.0099(15) 0.0155(11)
Cl12_5 0.0484(15) 0.075(2) 0.0721(19) 0.0317(16) 0.0067(14) 0.0262(14)
Cl13_5 0.0379(13) 0.0579(17) 0.0751(19) 0.0200(15) 0.0133(13) 0.0067(12)
C100_5 0.030(4) 0.034(4) 0.059(5) 0.011(4) 0.002(4) 0.007(3)
Cl11_6 0.0385(12) 0.0484(14) 0.0710(18) 0.0233(13) 0.0235(12) 0.0142(11)
Cl12_6 0.0340(11) 0.0259(10) 0.0564(14) 0.0066(10) 0.0117(10) 0.0064(8)
Cl13_6 0.0377(11) 0.0281(11) 0.0526(14) 0.0121(10) -0.0014(10) 0.0088(9)
C100_6 0.031(4) 0.022(4) 0.037(4) 0.004(3) 0.005(3) 0.002(3)
Cl11_7 0.091(2) 0.0554(17) 0.103(3) 0.0399(17) 0.070(2) 0.0460(17)
Cl12_7 0.0470(14) 0.115(3) 0.0332(13) 0.0251(15) 0.0120(11) 0.0318(16)
Cl13_7 0.0460(12) 0.0332(11) 0.0303(11) 0.0069(9) 0.0125(9) 0.0111(9)
C100_7 0.034(4) 0.027(4) 0.035(4) 0.005(3) 0.009(3) 0.004(3)
Cl11_8 0.0702(18) 0.0542(16) 0.0298(12) -0.0049(11) -0.0166(12) 0.0162(13)
Cl12_8 0.0472(15) 0.084(2) 0.0470(16) -0.0123(15) 0.0228(12) -0.0093(14)
Cl13_8 0.0437(12) 0.0329(11) 0.0276(10) 0.0076(8) 0.0114(9) 0.0186(9)
C100_8 0.046(4) 0.030(4) 0.021(4) -0.001(3) 0.006(3) 0.002(3)
Cl11_9 0.069(2) 0.117(3) 0.075(2) -0.039(2) 0.0345(19) -0.002(2)
Cl12_9 0.096(2) 0.071(2) 0.0359(14) -0.0151(14) -0.0228(15) 0.0356(18)
Cl13_9 0.0620(17) 0.089(2) 0.0390(14) 0.0227(14) 0.0127(12) 0.0401(16)
C100_9 0.063(5) 0.056(6) 0.026(4) -0.003(4) 0.006(4) 0.007(5)
B1 0.015(3) 0.008(3) 0.018(4) 0.005(3) 0.003(3) 0.006(3)
B2 0.014(3) 0.008(3) 0.007(3) 0.003(3) 0.001(3) -0.001(3)
B3 0.013(3) 0.009(3) 0.005(3) -0.001(3) -0.003(3) 0.000(3)
Cd1 0.0141(2) 0.0258(3) 0.0227(3) 0.0161(2) 0.0092(2) 0.0100(2)
Cd2 0.0115(2) 0.0194(3) 0.0321(3) 0.0152(2) 0.0053(2) 0.00374(19)
Cd3 0.0108(2) 0.0166(3) 0.0319(3) 0.0165(2) 0.0056(2) 0.00289(18)
Cl1 0.0153(8) 0.0329(9) 0.0163(8) 0.0140(7) 0.0054(6) 0.0072(7)
Cl2 0.0148(7) 0.0238(9) 0.0257(9) 0.0147(7) 0.0027(6) -0.0006(6)
Cl3 0.0127(7) 0.0278(9) 0.0265(9) 0.0189(8) 0.0016(6) -0.0013(6)
N11 0.013(3) 0.019(3) 0.011(3) 0.006(2) 0.005(2) 0.009(2)
N12 0.014(3) 0.021(3) 0.021(3) 0.002(2) 0.003(2) 0.003(2)
N21 0.016(3) 0.014(3) 0.016(3) 0.011(2) 0.007(2) 0.008(2)
N22 0.016(3) 0.019(3) 0.018(3) 0.006(2) 0.005(2) 0.008(2)
N31 0.015(3) 0.016(3) 0.014(3) 0.007(2) 0.007(2) 0.009(2)
N32 0.020(3) 0.033(4) 0.018(3) 0.016(3) 0.009(2) 0.015(3)
N41 0.015(3) 0.025(3) 0.012(3) 0.005(2) 0.004(2) 0.012(2)
N42 0.017(3) 0.016(3) 0.029(3) 0.000(3) 0.006(3) 0.002(2)
N51 0.016(3) 0.016(3) 0.011(3) 0.006(2) 0.005(2) 0.008(2)
N52 0.014(3) 0.016(3) 0.011(3) 0.005(2) 0.005(2) 0.006(2)
N61 0.013(3) 0.015(3) 0.013(3) 0.008(2) 0.003(2) 0.005(2)
N62 0.019(3) 0.023(3) 0.018(3) 0.014(3) 0.005(2) 0.008(2)
N71 0.011(3) 0.017(3) 0.018(3) 0.007(2) 0.000(2) 0.007(2)
N72 0.017(3) 0.030(4) 0.041(4) 0.000(3) -0.003(3) 0.007(3)
N81 0.012(3) 0.011(3) 0.018(3) 0.009(2) 0.003(2) 0.003(2)
N82 0.015(3) 0.013(3) 0.020(3) 0.010(2) 0.005(2) 0.004(2)
N91 0.009(2) 0.010(2) 0.011(3) 0.006(2) 0.003(2) 0.000(2)
N92 0.014(3) 0.025(3) 0.021(3) 0.016(3) 0.004(2) 0.007(2)
S11 0.0129(8) 0.0267(9) 0.0205(9) 0.0075(7) 0.0053(6) 0.0080(7)
S12 0.0253(9) 0.0266(9) 0.0130(8) 0.0094(7) 0.0102(7) 0.0138(7)
S13 0.0168(8) 0.0233(9) 0.0300(10) 0.0195(8) 0.0087(7) 0.0097(7)
S21 0.0123(8) 0.0279(9) 0.0256(9) 0.0075(8) 0.0026(7) 0.0085(7)
S22 0.0187(8) 0.0168(8) 0.0124(8) 0.0090(6) 0.0073(6) 0.0041(6)
S23 0.0142(8) 0.0178(8) 0.0351(10) 0.0164(8) 0.0042(7) 0.0048(6)
S31 0.0121(8) 0.0253(9) 0.0280(10) 0.0057(8) -0.0003(7) 0.0060(7)
S32 0.0202(8) 0.0175(8) 0.0179(8) 0.0113(7) 0.0085(7) 0.0072(7)
S33 0.0130(7) 0.0146(8) 0.0286(9) 0.0147(7) 0.0033(7) 0.0031(6)
C11 0.016(3) 0.019(3) 0.015(3) 0.009(3) 0.005(3) 0.008(3)
C12 0.018(3) 0.022(4) 0.018(3) 0.013(3) 0.008(3) 0.012(3)
C13 0.017(3) 0.025(4) 0.017(3) 0.004(3) 0.004(3) 0.005(3)
C14 0.031(4) 0.023(4) 0.022(4) -0.006(3) 0.007(3) 0.011(3)
C15 0.032(4) 0.030(4) 0.028(4) -0.004(3) 0.006(3) 0.021(4)
C16 0.018(3) 0.029(4) 0.019(4) 0.008(3) 0.007(3) 0.014(3)
C17 0.021(3) 0.018(3) 0.009(3) 0.002(3) 0.007(3) 0.009(3)
C18 0.023(4) 0.031(5) 0.036(5) -0.007(4) 0.003(3) -0.001(3)
C21 0.017(3) 0.017(3) 0.012(3) 0.006(3) 0.006(2) 0.009(3)
C22 0.015(3) 0.011(3) 0.014(3) 0.008(3) 0.001(2) 0.003(2)
C23 0.017(3) 0.015(3) 0.017(3) 0.006(3) 0.003(3) 0.006(3)
C24 0.020(4) 0.023(4) 0.030(4) 0.016(3) 0.004(3) 0.010(3)
C25 0.026(4) 0.026(4) 0.025(4) 0.019(3) 0.003(3) 0.009(3)
C26 0.024(4) 0.028(4) 0.023(4) 0.016(3) 0.009(3) 0.009(3)
C27 0.016(3) 0.020(3) 0.023(4) 0.011(3) 0.009(3) 0.006(3)
C28 0.022(4) 0.030(4) 0.027(4) 0.010(3) 0.007(3) 0.015(3)
C31 0.012(3) 0.026(4) 0.020(3) 0.015(3) 0.009(3) 0.011(3)
C32 0.020(3) 0.033(4) 0.016(3) 0.010(3) 0.010(3) 0.016(3)
C33 0.015(3) 0.024(4) 0.013(3) 0.005(3) 0.007(3) 0.010(3)
C34 0.023(4) 0.022(4) 0.022(4) 0.010(3) 0.010(3) 0.014(3)
C35 0.035(4) 0.024(4) 0.036(5) 0.009(4) 0.017(4) 0.014(3)
C36 0.032(4) 0.034(5) 0.024(4) 0.000(3) 0.006(3) 0.009(4)
C37 0.030(4) 0.040(5) 0.015(4) 0.004(3) 0.006(3) 0.014(4)
C38 0.028(4) 0.047(5) 0.026(4) 0.027(4) 0.008(3) 0.019(4)
C41 0.016(3) 0.026(4) 0.026(4) 0.013(3) 0.005(3) 0.012(3)
C42 0.019(3) 0.022(4) 0.014(3) 0.007(3) 0.008(3) 0.012(3)
C43 0.020(4) 0.016(3) 0.031(4) 0.005(3) 0.006(3) 0.004(3)
C44 0.025(4) 0.023(4) 0.040(5) 0.006(4) 0.009(3) 0.008(3)
C45 0.028(4) 0.028(4) 0.043(5) 0.012(4) 0.015(4) 0.016(3)
C46 0.018(3) 0.033(4) 0.032(4) 0.017(4) 0.010(3) 0.015(3)
C47 0.018(3) 0.020(3) 0.019(3) 0.012(3) 0.006(3) 0.009(3)
C48 0.021(4) 0.028(4) 0.046(5) -0.002(4) 0.003(4) -0.004(3)
C51 0.015(3) 0.008(3) 0.008(3) 0.003(2) 0.002(2) 0.000(2)
C52 0.017(3) 0.015(3) 0.010(3) 0.005(3) 0.000(2) 0.003(3)
C53 0.016(3) 0.014(3) 0.011(3) 0.005(2) 0.004(2) 0.006(2)
C54 0.020(3) 0.017(3) 0.024(4) 0.009(3) 0.005(3) 0.008(3)
C55 0.026(4) 0.029(4) 0.023(4) 0.018(3) 0.004(3) 0.009(3)
C56 0.027(4) 0.034(4) 0.013(3) 0.012(3) 0.010(3) 0.012(3)
C57 0.021(3) 0.024(4) 0.016(3) 0.009(3) 0.006(3) 0.010(3)
C58 0.016(3) 0.018(3) 0.020(3) 0.005(3) 0.009(3) 0.010(3)
C61 0.010(3) 0.018(3) 0.020(3) 0.011(3) 0.001(2) 0.005(3)
C62 0.015(3) 0.016(3) 0.010(3) 0.003(3) 0.007(2) 0.007(3)
C63 0.013(3) 0.019(3) 0.017(3) 0.007(3) 0.006(3) 0.007(3)
C64 0.025(4) 0.042(5) 0.013(4) 0.002(3) 0.003(3) 0.014(4)
C65 0.027(4) 0.033(5) 0.024(4) -0.007(3) 0.002(3) 0.003(3)
C66 0.026(4) 0.018(4) 0.030(4) -0.003(3) 0.010(3) 0.003(3)
C67 0.022(3) 0.015(3) 0.019(3) 0.005(3) 0.011(3) 0.008(3)
C68 0.025(4) 0.048(5) 0.031(4) 0.031(4) 0.006(3) 0.014(4)
C71 0.016(3) 0.024(4) 0.023(4) 0.008(3) 0.003(3) 0.007(3)
C72 0.017(3) 0.017(3) 0.023(4) 0.008(3) 0.003(3) 0.009(3)
C73 0.023(4) 0.031(4) 0.035(5) -0.001(4) 0.005(3) 0.012(3)
C74 0.040(5) 0.040(6) 0.054(6) -0.009(5) 0.007(5) 0.019(4)
C75 0.041(5) 0.044(6) 0.051(6) 0.004(5) 0.013(4) 0.031(5)
C76 0.026(4) 0.038(5) 0.032(4) 0.015(4) 0.009(3) 0.021(4)
C77 0.018(3) 0.027(4) 0.020(4) 0.012(3) 0.003(3) 0.010(3)
C78 0.032(5) 0.047(6) 0.058(7) -0.017(5) -0.001(5) 0.006(4)
C81 0.010(3) 0.006(3) 0.013(3) 0.003(2) 0.001(2) -0.002(2)
C82 0.015(3) 0.008(3) 0.014(3) 0.005(2) 0.000(2) 0.000(2)
C83 0.013(3) 0.011(3) 0.015(3) 0.005(3) 0.003(2) 0.003(2)
C84 0.019(3) 0.020(4) 0.027(4) 0.014(3) 0.004(3) 0.008(3)
C85 0.032(4) 0.039(5) 0.025(4) 0.024(4) 0.009(3) 0.018(4)
C86 0.028(4) 0.040(5) 0.014(3) 0.012(3) 0.008(3) 0.016(3)
C87 0.019(3) 0.025(4) 0.023(4) 0.011(3) 0.003(3) 0.008(3)
C88 0.024(4) 0.018(3) 0.023(4) 0.007(3) 0.007(3) 0.014(3)
C91 0.008(3) 0.013(3) 0.015(3) 0.008(3) 0.000(2) 0.005(2)
C92 0.008(3) 0.021(3) 0.012(3) 0.001(3) 0.003(2) 0.005(3)
C93 0.013(3) 0.023(4) 0.021(4) 0.003(3) 0.001(3) 0.004(3)
C94 0.022(4) 0.043(5) 0.017(4) -0.004(3) -0.002(3) 0.007(3)
C95 0.020(4) 0.038(5) 0.029(4) -0.010(4) -0.002(3) 0.000(3)
C96 0.026(4) 0.017(4) 0.028(4) -0.009(3) 0.008(3) -0.004(3)
C97 0.017(3) 0.019(3) 0.019(3) 0.003(3) 0.008(3) 0.002(3)
C98 0.025(4) 0.043(5) 0.024(4) 0.021(4) 0.005(3) 0.015(4)

loop_
_atom_type_symbol
_atom_type_description
_atom_type_scat_dispersion_real
_atom_type_scat_dispersion_imag
_atom_type_scat_source
C C 0.0033 0.0016 'International Tables Vol C Tables 4.2.6.8 and 6.1.1.4'
H H 0.0000 0.0000 'International Tables Vol C Tables 4.2.6.8 and 6.1.1.4'
N N 0.0061 0.0033 'International Tables Vol C Tables 4.2.6.8 and 6.1.1.4'
S S 0.1246 0.1234 'International Tables Vol C Tables 4.2.6.8 and 6.1.1.4'
Cl Cl 0.1484 0.1585 'International Tables Vol C Tables 4.2.6.8 and 6.1.1.4'
Cd Cd -0.8075 1.2024 'International Tables Vol C Tables 4.2.6.8 and 6.1.1.4'
B B 0.0013 0.0007 'International Tables Vol C Tables 4.2.6.8 and 6.1.1.4'

loop_
_geom_angle_atom_site_label_1
_geom_angle_atom_site_label_2
_geom_angle_atom_site_label_3
_geom_angle
_geom_angle_site_symmetry_3
Cl11_1 C100_1 Cl13_1 111.4(5) .
Cl11_1 C100_1 Cl12_1 111.2(5) .
Cl13_1 C100_1 Cl12_1 110.8(5) .
Cl11_2 C100_2 Cl13_2 111.6(5) .
Cl11_2 C100_2 Cl12_2 111.1(5) .
Cl13_2 C100_2 Cl12_2 110.8(5) .
Cl11_3 C100_3 Cl13_3 110.5(5) .
Cl11_3 C100_3 Cl12_3 111.8(5) .
Cl13_3 C100_3 Cl12_3 107.5(5) .
Cl11_4 C100_4 Cl12_4 110.8(5) .
Cl11_4 C100_4 Cl13_4 112.1(5) .
Cl12_4 C100_4 Cl13_4 110.4(5) .
Cl11_5 C100_5 Cl12_5 110.6(5) .
Cl11_5 C100_5 Cl13_5 110.3(5) .
Cl12_5 C100_5 Cl13_5 111.1(5) .
Cl11_6 C100_6 Cl13_6 110.3(4) .
Cl11_6 C100_6 Cl12_6 110.5(4) .
Cl13_6 C100_6 Cl12_6 109.0(4) .
Cl11_7 C100_7 Cl13_7 112.4(4) .
Cl11_7 C100_7 Cl12_7 109.4(5) .
Cl13_7 C100_7 Cl12_7 111.2(4) .
Cl11_8 C100_8 Cl12_8 111.6(4) .
Cl11_8 C100_8 Cl13_8 111.3(4) .
Cl12_8 C100_8 Cl13_8 109.5(5) .
Cl11_9 C100_9 Cl13_9 110.4(6) .
Cl11_9 C100_9 Cl12_9 111.3(5) .
Cl13_9 C100_9 Cl12_9 109.9(5) .
N11 B1 N21 112.8(5) .
N11 B1 N31 112.9(5) .
N21 B1 N31 112.1(5) .
N41 B2 N51 111.8(5) .
N41 B2 N61 112.6(5) .
N51 B2 N61 112.7(5) .
N81 B3 N91 113.7(5) .
N81 B3 N71 111.8(5) .
N91 B3 N71 112.7(5) .
Cl1 Cd1 S12 121.14(6) .
Cl1 Cd1 S13 132.12(6) .
S12 Cd1 S13 105.40(6) .
Cl1 Cd1 S11 88.58(6) .
S12 Cd1 S11 100.47(6) .
S13 Cd1 S11 93.84(6) .
Cl1 Cd1 Cl1 81.98(6) 2_556
S12 Cd1 Cl1 81.53(6) 2_556
S13 Cd1 Cl1 95.16(6) 2_556
S11 Cd1 Cl1 169.90(5) 2_556
Cl2 Cd2 S22 123.56(6) .
Cl2 Cd2 S23 127.93(6) .
S22 Cd2 S23 105.42(6) .
Cl2 Cd2 S21 92.74(6) .
S22 Cd2 S21 99.25(6) .
S23 Cd2 S21 96.05(6) .
Cl2 Cd2 Cl3 81.95(5) .
S22 Cd2 Cl3 76.08(5) .
S23 Cd2 Cl3 94.80(6) .
S21 Cd2 Cl3 169.01(6) .
Cl3 Cd3 S32 120.64(6) .
Cl3 Cd3 S33 131.65(6) .
S32 Cd3 S33 106.29(6) .
Cl3 Cd3 S31 88.73(6) .
S32 Cd3 S31 99.46(6) .
S33 Cd3 S31 94.83(6) .
Cl3 Cd3 Cl2 81.94(5) .
S32 Cd3 Cl2 80.71(5) .
S33 Cd3 Cl2 95.55(6) .
S31 Cd3 Cl2 169.12(5) .
Cd1 Cl1 Cd1 98.02(6) 2_556
Cd2 Cl2 Cd3 97.84(6) .
Cd3 Cl3 Cd2 97.96(6) .
C11 N11 C12 108.0(6) .
C11 N11 B1 131.7(6) .
C12 N11 B1 120.2(6) .
C11 N12 C13 110.1(6) .
C11 N12 C18 124.8(6) .
C13 N12 C18 125.0(6) .
C21 N21 C22 107.6(5) .
C21 N21 B1 133.2(6) .
C22 N21 B1 119.0(5) .
C21 N22 C23 108.5(5) .
C21 N22 C28 126.7(6) .
C23 N22 C28 124.7(6) .
C31 N31 C33 108.0(6) .
C31 N31 B1 132.1(6) .
C33 N31 B1 119.9(5) .
C31 N32 C32 109.7(6) .
C31 N32 C38 125.4(7) .
C32 N32 C38 124.9(7) .
C41 N41 C42 108.3(6) .
C41 N41 B2 131.2(6) .
C42 N41 B2 120.1(6) .
C41 N42 C43 110.2(6) .
C41 N42 C48 125.8(6) .
C43 N42 C48 124.0(7) .
C51 N51 C52 107.9(5) .
C51 N51 B2 132.7(5) .
C52 N51 B2 119.3(5) .
C51 N52 C53 109.2(5) .
C51 N52 C58 125.5(5) .
C53 N52 C58 125.2(5) .
C61 N61 C62 108.0(5) .
C61 N61 B2 132.5(6) .
C62 N61 B2 119.4(5) .
C61 N62 C63 108.8(5) .
C61 N62 C68 126.1(6) .
C63 N62 C68 125.0(6) .
C71 N71 C72 108.3(6) .
C71 N71 B3 131.7(6) .
C72 N71 B3 119.9(5) .
C71 N72 C73 109.2(7) .
C71 N72 C78 125.1(7) .
C73 N72 C78 125.7(7) .
C81 N81 C82 107.8(5) .
C81 N81 B3 133.6(5) .
C82 N81 B3 118.4(5) .
C81 N82 C83 109.2(5) .
C81 N82 C88 125.9(6) .
C83 N82 C88 124.8(5) .
C91 N91 C92 107.8(5) .
C91 N91 B3 132.9(5) .
C92 N91 B3 119.1(5) .
C91 N92 C93 109.4(6) .
C91 N92 C98 126.3(6) .
C93 N92 C98 124.1(6) .
C11 S11 Cd1 100.5(2) .
C21 S12 Cd1 100.1(2) .
C31 S13 Cd1 93.2(2) .
C41 S21 Cd2 101.2(3) .
C51 S22 Cd2 99.2(2) .
C61 S23 Cd2 94.0(2) .
C71 S31 Cd3 101.8(3) .
C81 S32 Cd3 100.6(2) .
C91 S33 Cd3 95.3(2) .
N12 C11 N11 108.4(6) .
N12 C11 S11 122.5(5) .
N11 C11 S11 129.1(5) .
C17 C12 C13 121.1(6) .
C17 C12 N11 130.8(7) .
C13 C12 N11 108.0(6) .
N12 C13 C14 132.1(7) .
N12 C13 C12 105.5(6) .
C14 C13 C12 122.4(7) .
C15 C14 C13 116.0(7) .
C14 C15 C16 122.3(7) .
C15 C16 C17 121.0(7) .
C12 C17 C16 117.1(7) .
N21 C21 N22 109.9(6) .
N21 C21 S12 127.9(5) .
N22 C21 S12 122.1(5) .
C27 C22 N21 131.1(6) .
C27 C22 C23 120.8(6) .
N21 C22 C23 108.1(6) .
C24 C23 C22 121.7(6) .
C24 C23 N22 132.5(6) .
C22 C23 N22 105.8(6) .
C25 C24 C23 117.1(7) .
C24 C25 C26 121.4(7) .
C27 C26 C25 121.4(7) .
C22 C27 C26 117.5(6) .
N31 C31 N32 108.5(6) .
N31 C31 S13 128.2(5) .
N32 C31 S13 123.3(5) .
C37 C32 N32 131.6(7) .
C37 C32 C33 122.9(7) .
N32 C32 C33 105.5(6) .
N31 C33 C34 132.3(6) .
N31 C33 C32 108.3(6) .
C34 C33 C32 119.4(7) .
C35 C34 C33 118.4(7) .
C34 C35 C36 121.1(8) .
C37 C36 C35 121.3(8) .
C36 C37 C32 116.9(7) .
N41 C41 N42 108.0(6) .
N41 C41 S21 129.0(6) .
N42 C41 S21 123.0(6) .
C43 C42 C47 121.9(6) .
C43 C42 N41 107.8(6) .
C47 C42 N41 130.2(7) .
C42 C43 N42 105.6(6) .
C42 C43 C44 121.9(7) .
N42 C43 C44 132.4(7) .
C43 C44 C45 116.3(8) .
C46 C45 C44 122.2(7) .
C45 C46 C47 121.2(7) .
C42 C47 C46 116.6(7) .
N52 C51 N51 109.1(5) .
N52 C51 S22 122.6(5) .
N51 C51 S22 128.3(5) .
C57 C52 C53 121.1(6) .
C57 C52 N51 131.4(6) .
C53 C52 N51 107.5(6) .
N52 C53 C54 131.6(6) .
N52 C53 C52 106.2(5) .
C54 C53 C52 122.2(6) .
C53 C54 C55 116.0(6) .
C56 C55 C54 121.5(6) .
C57 C56 C55 121.6(7) .
C56 C57 C52 117.6(6) .
N61 C61 N62 109.2(6) .
N61 C61 S23 128.4(5) .
N62 C61 S23 122.3(5) .
C67 C62 N61 131.5(6) .
C67 C62 C63 120.8(6) .
N61 C62 C63 107.7(6) .
C64 C63 N62 131.4(7) .
C64 C63 C62 122.4(7) .
N62 C63 C62 106.2(6) .
C63 C64 C65 116.2(7) .
C64 C65 C66 121.3(7) .
C67 C66 C65 122.0(7) .
C66 C67 C62 117.3(7) .
N71 C71 N72 108.4(6) .
N71 C71 S31 128.8(6) .
N72 C71 S31 122.8(6) .
C73 C72 C77 122.5(7) .
C73 C72 N71 107.1(6) .
C77 C72 N71 130.3(7) .
C72 C73 C74 122.2(8) .
C72 C73 N72 107.0(7) .
C74 C73 N72 130.8(8) .
C73 C74 C75 115.7(9) .
C76 C75 C74 122.1(8) .
C75 C76 C77 121.8(8) .
C72 C77 C76 115.6(7) .
N81 C81 N82 108.9(5) .
N81 C81 S32 128.1(5) .
N82 C81 S32 123.0(5) .
C87 C82 C83 121.4(6) .
C87 C82 N81 130.9(6) .
C83 C82 N81 107.7(6) .
N82 C83 C82 106.4(5) .
N82 C83 C84 131.9(6) .
C82 C83 C84 121.7(6) .
C85 C84 C83 116.8(6) .
C84 C85 C86 121.0(7) .
C87 C86 C85 121.9(7) .
C86 C87 C82 117.1(7) .
N91 C91 N92 108.7(5) .
N91 C91 S33 128.4(5) .
N92 C91 S33 122.8(5) .
C97 C92 C93 121.6(6) .
C97 C92 N91 130.7(6) .
C93 C92 N91 107.7(6) .
N92 C93 C92 106.3(6) .
N92 C93 C94 131.8(7) .
C92 C93 C94 121.9(7) .
C95 C94 C93 116.4(8) .
C94 C95 C96 121.6(7) .
C95 C96 C97 122.7(8) .
C92 C97 C96 115.7(7) .

loop_
_geom_bond_atom_site_label_1
_geom_bond_atom_site_label_2
_geom_bond_distance
_geom_bond_site_symmetry_2
Cl11_1 C100_1 1.750(8) .
Cl12_1 C100_1 1.766(9) .
Cl13_1 C100_1 1.750(8) .
Cl11_2 C100_2 1.743(8) .
Cl12_2 C100_2 1.763(9) .
Cl13_2 C100_2 1.760(8) .
Cl11_3 C100_3 1.748(9) .
Cl12_3 C100_3 1.783(9) .
Cl13_3 C100_3 1.772(9) .
Cl11_4 C100_4 1.761(8) .
Cl12_4 C100_4 1.767(8) .
Cl13_4 C100_4 1.776(9) .
Cl11_5 C100_5 1.754(8) .
Cl12_5 C100_5 1.769(9) .
Cl13_5 C100_5 1.781(8) .
Cl11_6 C100_6 1.748(8) .
Cl12_6 C100_6 1.783(8) .
Cl13_6 C100_6 1.767(8) .
Cl11_7 C100_7 1.747(8) .
Cl12_7 C100_7 1.772(8) .
Cl13_7 C100_7 1.766(8) .
Cl11_8 C100_8 1.738(8) .
Cl12_8 C100_8 1.757(8) .
Cl13_8 C100_8 1.763(8) .
Cl11_9 C100_9 1.747(9) .
Cl12_9 C100_9 1.760(9) .
Cl13_9 C100_9 1.753(9) .
B1 N11 1.533(9) .
B1 N21 1.553(8) .
B1 N31 1.568(9) .
B2 N41 1.543(9) .
B2 N51 1.549(9) .
B2 N61 1.561(8) .
B3 N81 1.547(9) .
B3 N91 1.554(8) .
B3 N71 1.561(9) .
Cd1 Cl1 2.5210(18) .
Cd1 S12 2.565(2) .
Cd1 S13 2.5868(18) .
Cd1 S11 2.656(2) .
Cd1 Cl1 2.7502(18) 2_556
Cd2 Cl2 2.4913(18) .
Cd2 S22 2.5433(19) .
Cd2 S23 2.5624(18) .
Cd2 S21 2.673(2) .
Cd2 Cl3 2.857(2) .
Cd3 Cl3 2.4891(17) .
Cd3 S32 2.5552(19) .
Cd3 S33 2.5565(18) .
Cd3 S31 2.674(2) .
Cd3 Cl2 2.860(2) .
Cl1 Cd1 2.7502(18) 2_556
N11 C11 1.358(9) .
N11 C12 1.401(8) .
N12 C11 1.358(9) .
N12 C13 1.391(9) .
N12 C18 1.467(10) .
N21 C21 1.354(8) .
N21 C22 1.397(8) .
N22 C21 1.357(9) .
N22 C23 1.406(9) .
N22 C28 1.452(9) .
N31 C31 1.358(8) .
N31 C33 1.398(9) .
N32 C31 1.370(9) .
N32 C32 1.393(10) .
N32 C38 1.465(9) .
N41 C41 1.345(9) .
N41 C42 1.406(8) .
N42 C41 1.357(10) .
N42 C43 1.388(9) .
N42 C48 1.464(10) .
N51 C51 1.358(8) .
N51 C52 1.401(8) .
N52 C51 1.353(8) .
N52 C53 1.394(8) .
N52 C58 1.464(8) .
N61 C61 1.353(8) .
N61 C62 1.398(9) .
N62 C61 1.365(9) .
N62 C63 1.393(9) .
N62 C68 1.452(9) .
N71 C71 1.360(9) .
N71 C72 1.414(9) .
N72 C71 1.362(10) .
N72 C73 1.397(10) .
N72 C78 1.460(11) .
N81 C81 1.356(8) .
N81 C82 1.400(8) .
N82 C81 1.360(8) .
N82 C83 1.384(9) .
N82 C88 1.467(8) .
N91 C91 1.357(8) .
N91 C92 1.403(8) .
N92 C91 1.366(9) .
N92 C93 1.383(9) .
N92 C98 1.460(9) .
S11 C11 1.706(7) .
S12 C21 1.724(7) .
S13 C31 1.725(7) .
S21 C41 1.712(7) .
S22 C51 1.722(6) .
S23 C61 1.716(7) .
S31 C71 1.698(7) .
S32 C81 1.715(6) .
S33 C91 1.712(7) .
C12 C17 1.385(10) .
C12 C13 1.397(10) .
C13 C14 1.392(10) .
C14 C15 1.386(12) .
C15 C16 1.396(11) .
C16 C17 1.399(9) .
C22 C27 1.384(10) .
C22 C23 1.401(9) .
C23 C24 1.388(9) .
C24 C25 1.381(11) .
C25 C26 1.398(11) .
C26 C27 1.385(10) .
C32 C37 1.385(11) .
C32 C33 1.403(10) .
C33 C34 1.403(10) .
C34 C35 1.376(12) .
C35 C36 1.414(12) .
C36 C37 1.384(12) .
C42 C43 1.381(11) .
C42 C47 1.388(10) .
C43 C44 1.390(11) .
C44 C45 1.393(12) .
C45 C46 1.383(12) .
C46 C47 1.398(10) .
C52 C57 1.389(9) .
C52 C53 1.397(9) .
C53 C54 1.395(9) .
C54 C55 1.403(10) .
C55 C56 1.402(11) .
C56 C57 1.378(10) .
C62 C67 1.389(9) .
C62 C63 1.401(9) .
C63 C64 1.393(10) .
C64 C65 1.399(13) .
C65 C66 1.400(12) .
C66 C67 1.382(11) .
C72 C73 1.383(11) .
C72 C77 1.397(10) .
C73 C74 1.389(12) .
C74 C75 1.404(14) .
C75 C76 1.392(14) .
C76 C77 1.397(11) .
C82 C87 1.390(10) .
C82 C83 1.392(9) .
C83 C84 1.399(9) .
C84 C85 1.392(11) .
C85 C86 1.405(11) .
C86 C87 1.383(10) .
C92 C97 1.383(10) .
C92 C93 1.398(10) .
C93 C94 1.407(10) .
C94 C95 1.369(13) .
C95 C96 1.391(13) .
C96 C97 1.401(10) .
